data_2229136
loop_
_publ_author_name
'Brzezinski, Krzysztof'
'Dauter, Zbigniew'
'Baj, Aneta'
'Wa\/lejko, Piotr'
'Witkowski, Stanis\/law'

_publ_section_title
;
 <i>rac</i>-6-Hydroxy-2,5,7,8-tetramethylchroman-2-carboxamide from
 synchrotron data
;
_journal_coeditor_code KP2304
_journal_issue 2
_journal_name_full 'Acta Crystallographica Section E'
_journal_page_first o503
_journal_page_last o504
_journal_paper_doi 10.1107/S1600536811002807
_journal_volume 67
_journal_year 2011
_chemical_formula_iupac 'C14 H19 N O3'
_chemical_formula_moiety 'C14 H19 N O3'
_chemical_formula_sum 'C14 H19 N O3'
_chemical_formula_weight 249.31
_chemical_melting_point 492
_chemical_name_systematic
;
<i>rac</i>-6-Hydroxy-2,5,7,8-tetramethylchroman-2-carboxamide
;
_space_group_IT_number 14
_symmetry_cell_setting monoclinic
_symmetry_space_group_name_Hall '-P 2ybc'
_symmetry_space_group_name_H-M 'P 1 21/c 1'
_atom_sites_solution_hydrogens geom
_atom_sites_solution_primary direct
_atom_sites_solution_secondary difmap
_cell_angle_alpha 90.00
_cell_angle_beta 100.430(10)
_cell_angle_gamma 90.00
_cell_formula_units_Z 8
_cell_length_a 9.110(10)
_cell_length_b 17.92(2)
_cell_length_c 15.950(10)
_cell_measurement_reflns_used 6360
_cell_measurement_temperature 100(2)
_cell_measurement_theta_max 23.51
_cell_measurement_theta_min 1.43
_cell_volume 2561(4)
_computing_cell_refinement 'HKL2000 (Otwinowski & Minor, 1997)'
_computing_data_collection 'NECAT APS beamline software'
_computing_data_reduction 'HKL2000 (Otwinowski & Minor, 1997)'
_computing_molecular_graphics 'ORTEP-3 (Farrugia, 1997) and PyMOL (DeLano, 2002)'
_computing_publication_material 'SHELXL97 (Sheldrick, 2008)'
_computing_structure_refinement 'SHELXL97 (Sheldrick, 2008)'
_computing_structure_solution 'SHELXD (Sheldrick, 2008)'
_diffrn_ambient_temperature 100(2)
_diffrn_measured_fraction_theta_full 0.961
_diffrn_measured_fraction_theta_max 0.961
_diffrn_measurement_device_type 'MAR315 CCD'
_diffrn_measurement_method \w
_diffrn_radiation_monochromator 'Si111 double crystal'
_diffrn_radiation_source 'NECAT 24ID-C synchrotron beamline APS, USA'
_diffrn_radiation_type synchrotron
_diffrn_radiation_wavelength 0.59040
_diffrn_reflns_av_R_equivalents 0.030
_diffrn_reflns_av_sigmaI/netI 0.0364
_diffrn_reflns_limit_h_max 12
_diffrn_reflns_limit_h_min 0
_diffrn_reflns_limit_k_max 24
_diffrn_reflns_limit_k_min 0
_diffrn_reflns_limit_l_max 20
_diffrn_reflns_limit_l_min -21
_diffrn_reflns_number 14016
_diffrn_reflns_theta_full 23.51
_diffrn_reflns_theta_max 23.51
_diffrn_reflns_theta_min 1.43
_exptl_absorpt_coefficient_mu 0.057
_exptl_absorpt_correction_T_max 0.997
_exptl_absorpt_correction_T_min 0.988
_exptl_absorpt_correction_type multi-scan
_exptl_absorpt_process_details '(SCALEPACK; Otwinowski <i>et al.</i>, 2003)'
_exptl_crystal_colour colourless
_exptl_crystal_density_diffrn 1.293
_exptl_crystal_density_method 'not measured'
_exptl_crystal_description needle
_exptl_crystal_F_000 1072
_exptl_crystal_size_max 0.2
_exptl_crystal_size_mid 0.05
_exptl_crystal_size_min 0.04
_refine_diff_density_max 0.414
_refine_diff_density_min -0.246
_refine_ls_extinction_method none
_refine_ls_goodness_of_fit_ref 1.077
_refine_ls_hydrogen_treatment constr
_refine_ls_matrix_type full
_refine_ls_number_parameters 327
_refine_ls_number_reflns 6360
_refine_ls_number_restraints 0
_refine_ls_restrained_S_all 1.077
_refine_ls_R_factor_all 0.0615
_refine_ls_R_factor_gt 0.0495
_refine_ls_shift/su_max 0.000
_refine_ls_shift/su_mean 0.000
_refine_ls_structure_factor_coef Fsqd
_refine_ls_weighting_details 'calc w=1/[\s^2^(Fo^2^)+(0.0846P)^2^+0.4358P] where P=(Fo^2^+2Fc^2^)/3'
_refine_ls_weighting_scheme calc
_refine_ls_wR_factor_gt 0.1399
_refine_ls_wR_factor_ref 0.1469
_reflns_number_gt 5153
_reflns_number_total 6360
_reflns_threshold_expression I>2sigma(I)
_cod_data_source_file kp2304.cif
_cod_data_source_block I
_cod_original_sg_symbol_H-M 'P 21/c'
_cod_database_code 2229136
_cod_database_fobs_code 2229136

loop_
_symmetry_equiv_pos_as_xyz
'x, y, z'
'-x, y+1/2, -z+1/2'
'-x, -y, -z'
'x, -y-1/2, z-1/2'

loop_
_atom_site_type_symbol
_atom_site_label
_atom_site_fract_x
_atom_site_fract_y
_atom_site_fract_z
_atom_site_U_iso_or_equiv
_atom_site_adp_type
_atom_site_calc_flag
_atom_site_refinement_flags
_atom_site_occupancy
_atom_site_disorder_assembly
_atom_site_disorder_group
O O1 0.61019(10) 0.45827(5) 0.16067(5) 0.0245(2) Uani d . 1 . .
C C2 0.47454(14) 0.45990(7) 0.19461(8) 0.0237(3) Uani d . 1 . .
C C3 0.34104(15) 0.47162(7) 0.12365(8) 0.0268(3) Uani d . 1 . .
H H3A 0.3515 0.5198 0.0950 0.032 Uiso calc R 1 . .
H H3B 0.2487 0.4736 0.1481 0.032 Uiso calc R 1 . .
C C4 0.32903(14) 0.40842(7) 0.05855(8) 0.0247(3) Uani d . 1 . .
H H4A 0.2887 0.3633 0.0822 0.030 Uiso calc R 1 . .
H H4B 0.2587 0.4231 0.0063 0.030 Uiso calc R 1 . .
C C5 0.48962(14) 0.34738(7) -0.03638(8) 0.0231(3) Uani d . 1 . .
C C6 0.62994(14) 0.33351(7) -0.05616(8) 0.0235(3) Uani d . 1 . .
C C7 0.76145(14) 0.36122(7) -0.00604(8) 0.0232(3) Uani d . 1 . .
C C8 0.75096(14) 0.40469(7) 0.06572(8) 0.0224(2) Uani d . 1 . .
C C9 0.61017(14) 0.41713(6) 0.08636(7) 0.0215(2) Uani d . 1 . .
C C10 0.47925(14) 0.39050(7) 0.03598(8) 0.0217(2) Uani d . 1 . .
C C11 0.45591(14) 0.38690(7) 0.24307(8) 0.0233(3) Uani d . 1 . .
O O12 0.33708(11) 0.37440(5) 0.26791(6) 0.0303(2) Uani d . 1 . .
N N13 0.57098(13) 0.34076(6) 0.25872(7) 0.0271(2) Uani d . 1 . .
H H13A 0.5647 0.2995 0.2877 0.033 Uiso calc R 1 . .
H H13B 0.6538 0.3514 0.2401 0.033 Uiso calc R 1 . .
C C14 0.49388(17) 0.52489(7) 0.25803(9) 0.0312(3) Uani d . 1 . .
H H14A 0.4095 0.5259 0.2884 0.047 Uiso calc R 1 . .
H H14B 0.4975 0.5720 0.2272 0.047 Uiso calc R 1 . .
H H14C 0.5870 0.5184 0.2991 0.047 Uiso calc R 1 . .
C C15 0.35081(15) 0.31770(8) -0.09261(9) 0.0299(3) Uani d . 1 . .
H H15A 0.3000 0.3584 -0.1274 0.045 Uiso calc R 1 . .
H H15B 0.2838 0.2968 -0.0570 0.045 Uiso calc R 1 . .
H H15C 0.3784 0.2787 -0.1299 0.045 Uiso calc R 1 . .
O O16 0.63187(11) 0.29210(6) -0.12892(6) 0.0325(2) Uani d . 1 . .
H H16A 0.7183 0.2925 -0.1404 0.049 Uiso calc R 1 . .
C C17 0.91159(15) 0.34490(8) -0.02946(9) 0.0304(3) Uani d . 1 . .
H H17A 0.9123 0.2938 -0.0513 0.046 Uiso calc R 1 . .
H H17B 0.9898 0.3502 0.0212 0.046 Uiso calc R 1 . .
H H17C 0.9301 0.3801 -0.0734 0.046 Uiso calc R 1 . .
C C18 0.88847(15) 0.43836(8) 0.12025(9) 0.0302(3) Uani d . 1 . .
H H18A 0.8581 0.4729 0.1615 0.045 Uiso calc R 1 . .
H H18B 0.9462 0.4654 0.0838 0.045 Uiso calc R 1 . .
H H18C 0.9500 0.3985 0.1507 0.045 Uiso calc R 1 . .
O O21 0.09463(10) 0.20376(5) 0.15518(6) 0.0261(2) Uani d . 1 . .
C C22 -0.03768(14) 0.18816(7) 0.18944(8) 0.0246(3) Uani d . 1 . .
C C23 -0.17485(14) 0.19491(8) 0.11915(9) 0.0277(3) Uani d . 1 . .
H H23A -0.1817 0.2464 0.0963 0.033 Uiso calc R 1 . .
H H23B -0.2658 0.1849 0.1431 0.033 Uiso calc R 1 . .
C C24 -0.16637(14) 0.13979(8) 0.04698(9) 0.0278(3) Uani d . 1 . .
H H24A -0.2001 0.0901 0.0629 0.033 Uiso calc R 1 . .
H H24B -0.2350 0.1563 -0.0051 0.033 Uiso calc R 1 . .
C C25 0.01411(14) 0.09450(7) -0.04523(8) 0.0242(3) Uani d . 1 . .
C C26 0.16025(14) 0.08797(7) -0.06026(8) 0.0244(3) Uani d . 1 . .
C C27 0.28233(14) 0.11907(7) -0.00506(8) 0.0236(3) Uani d . 1 . .
C C28 0.25737(14) 0.15918(7) 0.06677(8) 0.0229(3) Uani d . 1 . .
C C29 0.11127(14) 0.16416(7) 0.08231(8) 0.0228(3) Uani d . 1 . .
C C30 -0.01047(14) 0.13307(7) 0.02768(8) 0.0235(3) Uani d . 1 . .
C C31 -0.04526(15) 0.24820(7) 0.25651(8) 0.0270(3) Uani d . 1 . .
O O32 -0.15782(11) 0.25283(6) 0.28939(6) 0.0353(2) Uani d . 1 . .
N N33 0.07066(14) 0.29294(7) 0.27773(8) 0.0360(3) Uani d . 1 . .
H H33A 0.0696 0.3277 0.3166 0.043 Uiso calc R 1 . .
H H33B 0.1490 0.2880 0.2530 0.043 Uiso calc R 1 . .
C C34 -0.02493(16) 0.11133(7) 0.23290(9) 0.0300(3) Uani d . 1 . .
H H34A -0.1073 0.1049 0.2642 0.045 Uiso calc R 1 . .
H H34B 0.0704 0.1079 0.2727 0.045 Uiso calc R 1 . .
H H34C -0.0298 0.0722 0.1896 0.045 Uiso calc R 1 . .
C C35 -0.11451(15) 0.06001(8) -0.10581(8) 0.0291(3) Uani d . 1 . .
H H35A -0.0827 0.0480 -0.1597 0.044 Uiso calc R 1 . .
H H35B -0.1979 0.0954 -0.1164 0.044 Uiso calc R 1 . .
H H35C -0.1465 0.0143 -0.0806 0.044 Uiso calc R 1 . .
O O36 0.17961(12) 0.04723(6) -0.13154(6) 0.0315(2) Uani d . 1 . .
H H36A 0.2416 0.0691 -0.1561 0.047 Uiso calc R 1 . .
C C37 0.43909(15) 0.10894(8) -0.02105(9) 0.0294(3) Uani d . 1 . .
H H37A 0.4698 0.1537 -0.0486 0.044 Uiso calc R 1 . .
H H37B 0.4426 0.0657 -0.0582 0.044 Uiso calc R 1 . .
H H37C 0.5069 0.1008 0.0333 0.044 Uiso calc R 1 . .
C C38 0.38410(14) 0.19683(7) 0.12563(8) 0.0268(3) Uani d . 1 . .
H H38A 0.4358 0.2309 0.0927 0.040 Uiso calc R 1 . .
H H38B 0.4543 0.1590 0.1532 0.040 Uiso calc R 1 . .
H H38C 0.3445 0.2250 0.1692 0.040 Uiso calc R 1 . .

loop_
_atom_site_aniso_label
_atom_site_aniso_U_11
_atom_site_aniso_U_22
_atom_site_aniso_U_33
_atom_site_aniso_U_12
_atom_site_aniso_U_13
_atom_site_aniso_U_23
O1 0.0261(5) 0.0241(4) 0.0258(4) -0.0053(3) 0.0114(4) -0.0031(3)
C2 0.0277(6) 0.0182(5) 0.0282(6) 0.0000(5) 0.0130(5) -0.0012(4)
C3 0.0281(6) 0.0216(6) 0.0326(7) 0.0044(5) 0.0104(5) 0.0027(5)
C4 0.0230(6) 0.0242(6) 0.0285(6) -0.0001(5) 0.0091(5) 0.0002(5)
C5 0.0243(6) 0.0203(6) 0.0262(6) -0.0031(5) 0.0083(5) 0.0012(5)
C6 0.0266(6) 0.0203(6) 0.0260(6) -0.0020(5) 0.0112(5) -0.0013(4)
C7 0.0231(6) 0.0214(6) 0.0273(6) -0.0016(5) 0.0104(5) 0.0033(5)
C8 0.0231(6) 0.0203(6) 0.0255(6) -0.0023(5) 0.0086(5) 0.0040(4)
C9 0.0256(6) 0.0178(5) 0.0232(6) -0.0030(4) 0.0099(5) 0.0010(4)
C10 0.0225(6) 0.0185(5) 0.0261(6) -0.0015(4) 0.0097(5) 0.0025(4)
C11 0.0280(6) 0.0214(6) 0.0225(6) -0.0009(5) 0.0103(5) -0.0023(4)
O12 0.0315(5) 0.0293(5) 0.0349(5) -0.0014(4) 0.0189(4) 0.0001(4)
N13 0.0286(6) 0.0229(5) 0.0320(6) 0.0012(4) 0.0117(5) 0.0041(4)
C14 0.0400(8) 0.0214(6) 0.0349(7) -0.0012(5) 0.0140(6) -0.0062(5)
C15 0.0259(7) 0.0327(7) 0.0323(7) -0.0054(5) 0.0087(5) -0.0049(5)
O16 0.0290(5) 0.0368(5) 0.0349(5) -0.0045(4) 0.0144(4) -0.0126(4)
C17 0.0240(6) 0.0363(7) 0.0340(7) -0.0015(5) 0.0136(5) -0.0005(6)
C18 0.0252(7) 0.0353(7) 0.0309(7) -0.0073(5) 0.0073(5) -0.0018(5)
O21 0.0220(4) 0.0269(5) 0.0332(5) -0.0036(3) 0.0152(4) -0.0040(4)
C22 0.0223(6) 0.0229(6) 0.0322(6) 0.0006(5) 0.0144(5) 0.0041(5)
C23 0.0209(6) 0.0299(7) 0.0353(7) 0.0029(5) 0.0131(5) 0.0063(5)
C24 0.0193(6) 0.0312(7) 0.0342(7) -0.0012(5) 0.0086(5) 0.0048(5)
C25 0.0245(6) 0.0224(6) 0.0269(6) -0.0027(5) 0.0078(5) 0.0066(5)
C26 0.0284(6) 0.0222(6) 0.0250(6) -0.0023(5) 0.0113(5) 0.0034(5)
C27 0.0226(6) 0.0225(6) 0.0285(6) -0.0011(5) 0.0120(5) 0.0043(5)
C28 0.0214(6) 0.0208(6) 0.0286(6) -0.0011(4) 0.0102(5) 0.0036(5)
C29 0.0226(6) 0.0203(6) 0.0279(6) 0.0001(4) 0.0112(5) 0.0023(4)
C30 0.0200(6) 0.0226(6) 0.0298(6) -0.0006(4) 0.0098(5) 0.0056(5)
C31 0.0278(7) 0.0237(6) 0.0330(7) 0.0047(5) 0.0146(5) 0.0040(5)
O32 0.0342(6) 0.0344(5) 0.0434(6) 0.0027(4) 0.0238(5) 0.0012(4)
N33 0.0321(6) 0.0329(6) 0.0473(7) -0.0029(5) 0.0189(5) -0.0144(5)
C34 0.0332(7) 0.0234(6) 0.0342(7) -0.0021(5) 0.0082(6) 0.0041(5)
C35 0.0282(7) 0.0302(7) 0.0292(6) -0.0047(5) 0.0056(5) 0.0049(5)
O36 0.0366(6) 0.0325(5) 0.0296(5) -0.0084(4) 0.0173(4) -0.0026(4)
C37 0.0246(6) 0.0331(7) 0.0339(7) -0.0005(5) 0.0143(5) -0.0004(5)
C38 0.0224(6) 0.0274(6) 0.0326(7) -0.0026(5) 0.0104(5) -0.0008(5)

loop_
_atom_type_symbol
_atom_type_description
_atom_type_scat_dispersion_real
_atom_type_scat_dispersion_imag
_atom_type_scat_source
C C -0.0044 0.0011 'International Tables Vol C Tables 4.2.6.8 and 6.1.1.4'
H H 0.0000 0.0000 'International Tables Vol C Tables 4.2.6.8 and 6.1.1.4'
N N -0.0044 0.0022 'International Tables Vol C Tables 4.2.6.8 and 6.1.1.4'
O O 0.0030 0.0040 'International Tables Vol C Tables 4.2.6.8 and 6.1.1.4'

loop_
_geom_angle_atom_site_label_1
_geom_angle_atom_site_label_2
_geom_angle_atom_site_label_3
_geom_angle_site_symmetry_1
_geom_angle_site_symmetry_3
_geom_angle
_geom_angle_publ_flag
C9 O1 C2 . . 117.57(9) ?
O1 C2 C3 . . 110.46(12) ?
O1 C2 C14 . . 105.09(11) ?
C3 C2 C14 . . 111.59(11) ?
O1 C2 C11 . . 110.57(10) ?
C3 C2 C11 . . 110.15(11) ?
C14 C2 C11 . . 108.87(12) ?
C2 C3 C4 . . 110.69(11) ?
C2 C3 H3A . . 109.5 ?
C4 C3 H3A . . 109.5 ?
C2 C3 H3B . . 109.5 ?
C4 C3 H3B . . 109.5 ?
H3A C3 H3B . . 108.1 ?
C10 C4 C3 . . 111.29(11) ?
C10 C4 H4A . . 109.4 ?
C3 C4 H4A . . 109.4 ?
C10 C4 H4B . . 109.4 ?
C3 C4 H4B . . 109.4 ?
H4A C4 H4B . . 108.0 ?
C6 C5 C10 . . 118.98(11) ?
C6 C5 C15 . . 120.47(12) ?
C10 C5 C15 . . 120.54(12) ?
O16 C6 C5 . . 115.99(11) ?
O16 C6 C7 . . 121.94(12) ?
C5 C6 C7 . . 122.06(13) ?
C8 C7 C6 . . 118.93(12) ?
C8 C7 C17 . . 120.54(11) ?
C6 C7 C17 . . 120.53(13) ?
C9 C8 C7 . . 118.79(11) ?
C9 C8 C18 . . 119.98(12) ?
C7 C8 C18 . . 121.23(12) ?
O1 C9 C8 . . 115.15(11) ?
O1 C9 C10 . . 122.55(11) ?
C8 C9 C10 . . 122.30(12) ?
C9 C10 C5 . . 118.88(12) ?
C9 C10 C4 . . 120.42(12) ?
C5 C10 C4 . . 120.70(11) ?
O12 C11 N13 . . 122.36(13) ?
O12 C11 C2 . . 119.66(11) ?
N13 C11 C2 . . 117.95(12) ?
C11 N13 H13A . . 120.0 ?
C11 N13 H13B . . 120.0 ?
H13A N13 H13B . . 120.0 ?
C2 C14 H14A . . 109.5 ?
C2 C14 H14B . . 109.5 ?
H14A C14 H14B . . 109.5 ?
C2 C14 H14C . . 109.5 ?
H14A C14 H14C . . 109.5 ?
H14B C14 H14C . . 109.5 ?
C5 C15 H15A . . 109.5 ?
C5 C15 H15B . . 109.5 ?
H15A C15 H15B . . 109.5 ?
C5 C15 H15C . . 109.5 ?
H15A C15 H15C . . 109.5 ?
H15B C15 H15C . . 109.5 ?
C6 O16 H16A . . 109.5 ?
C7 C17 H17A . . 109.5 ?
C7 C17 H17B . . 109.5 ?
H17A C17 H17B . . 109.5 ?
C7 C17 H17C . . 109.5 ?
H17A C17 H17C . . 109.5 ?
H17B C17 H17C . . 109.5 ?
C8 C18 H18A . . 109.5 ?
C8 C18 H18B . . 109.5 ?
H18A C18 H18B . . 109.5 ?
C8 C18 H18C . . 109.5 ?
H18A C18 H18C . . 109.5 ?
H18B C18 H18C . . 109.5 ?
C29 O21 C22 . . 116.31(10) ?
O21 C22 C23 . . 109.68(12) ?
O21 C22 C31 . . 106.05(10) ?
C23 C22 C31 . . 108.91(11) ?
O21 C22 C34 . . 110.22(10) ?
C23 C22 C34 . . 112.81(11) ?
C31 C22 C34 . . 108.94(12) ?
C22 C23 C24 . . 110.84(11) ?
C22 C23 H23A . . 109.5 ?
C24 C23 H23A . . 109.5 ?
C22 C23 H23B . . 109.5 ?
C24 C23 H23B . . 109.5 ?
H23A C23 H23B . . 108.1 ?
C30 C24 C23 . . 112.47(11) ?
C30 C24 H24A . . 109.1 ?
C23 C24 H24A . . 109.1 ?
C30 C24 H24B . . 109.1 ?
C23 C24 H24B . . 109.1 ?
H24A C24 H24B . . 107.8 ?
C26 C25 C30 . . 118.81(11) ?
C26 C25 C35 . . 120.54(13) ?
C30 C25 C35 . . 120.64(12) ?
O36 C26 C25 . . 116.73(11) ?
O36 C26 C27 . . 121.25(12) ?
C25 C26 C27 . . 121.99(13) ?
C28 C27 C26 . . 119.20(12) ?
C28 C27 C37 . . 119.85(11) ?
C26 C27 C37 . . 120.93(13) ?
C29 C28 C27 . . 118.43(11) ?
C29 C28 C38 . . 120.41(12) ?
C27 C28 C38 . . 121.16(12) ?
O21 C29 C30 . . 121.98(12) ?
O21 C29 C28 . . 115.50(11) ?
C30 C29 C28 . . 122.50(13) ?
C29 C30 C25 . . 119.02(12) ?
C29 C30 C24 . . 120.70(12) ?
C25 C30 C24 . . 120.28(11) ?
O32 C31 N33 . . 122.47(14) ?
O32 C31 C22 . . 119.38(12) ?
N33 C31 C22 . . 118.15(12) ?
C31 N33 H33A . . 120.0 ?
C31 N33 H33B . . 120.0 ?
H33A N33 H33B . . 120.0 ?
C22 C34 H34A . . 109.5 ?
C22 C34 H34B . . 109.5 ?
H34A C34 H34B . . 109.5 ?
C22 C34 H34C . . 109.5 ?
H34A C34 H34C . . 109.5 ?
H34B C34 H34C . . 109.5 ?
C25 C35 H35A . . 109.5 ?
C25 C35 H35B . . 109.5 ?
H35A C35 H35B . . 109.5 ?
C25 C35 H35C . . 109.5 ?
H35A C35 H35C . . 109.5 ?
H35B C35 H35C . . 109.5 ?
C26 O36 H36A . . 109.5 ?
C27 C37 H37A . . 109.5 ?
C27 C37 H37B . . 109.5 ?
H37A C37 H37B . . 109.5 ?
C27 C37 H37C . . 109.5 ?
H37A C37 H37C . . 109.5 ?
H37B C37 H37C . . 109.5 ?
C28 C38 H38A . . 109.5 ?
C28 C38 H38B . . 109.5 ?
H38A C38 H38B . . 109.5 ?
C28 C38 H38C . . 109.5 ?
H38A C38 H38C . . 109.5 ?
H38B C38 H38C . . 109.5 ?

loop_
_geom_bond_atom_site_label_1
_geom_bond_atom_site_label_2
_geom_bond_site_symmetry_2
_geom_bond_distance
_geom_bond_publ_flag
O1 C9 . 1.3958(18) ?
O1 C2 . 1.4364(19) ?
C2 C3 . 1.518(2) ?
C2 C14 . 1.532(2) ?
C2 C11 . 1.544(2) ?
C3 C4 . 1.527(2) ?
C3 H3A . 0.9900 ?
C3 H3B . 0.9900 ?
C4 C10 . 1.511(2) ?
C4 H4A . 0.9900 ?
C4 H4B . 0.9900 ?
C5 C6 . 1.393(2) ?
C5 C10 . 1.406(2) ?
C5 C15 . 1.509(2) ?
C6 O16 . 1.3803(18) ?
C6 C7 . 1.405(2) ?
C7 C8 . 1.402(2) ?
C7 C17 . 1.510(2) ?
C8 C9 . 1.399(2) ?
C8 C18 . 1.515(2) ?
C9 C10 . 1.396(2) ?
C11 O12 . 1.2387(18) ?
C11 N13 . 1.3230(19) ?
N13 H13A . 0.8800 ?
N13 H13B . 0.8800 ?
C14 H14A . 0.9800 ?
C14 H14B . 0.9800 ?
C14 H14C . 0.9800 ?
C15 H15A . 0.9800 ?
C15 H15B . 0.9800 ?
C15 H15C . 0.9800 ?
O16 H16A . 0.8400 ?
C17 H17A . 0.9800 ?
C17 H17B . 0.9800 ?
C17 H17C . 0.9800 ?
C18 H18A . 0.9800 ?
C18 H18B . 0.9800 ?
C18 H18C . 0.9800 ?
O21 C29 . 1.3933(18) ?
O21 C22 . 1.4381(18) ?
C22 C23 . 1.525(2) ?
C22 C31 . 1.527(2) ?
C22 C34 . 1.536(2) ?
C23 C24 . 1.529(2) ?
C23 H23A . 0.9900 ?
C23 H23B . 0.9900 ?
C24 C30 . 1.511(2) ?
C24 H24A . 0.9900 ?
C24 H24B . 0.9900 ?
C25 C26 . 1.400(2) ?
C25 C30 . 1.405(2) ?
C25 C35 . 1.510(2) ?
C26 O36 . 1.3889(18) ?
C26 C27 . 1.403(2) ?
C27 C28 . 1.406(2) ?
C27 C37 . 1.506(2) ?
C28 C29 . 1.400(2) ?
C28 C38 . 1.509(2) ?
C29 C30 . 1.396(2) ?
C31 O32 . 1.2362(18) ?
C31 N33 . 1.320(2) ?
N33 H33A . 0.8800 ?
N33 H33B . 0.8800 ?
C34 H34A . 0.9800 ?
C34 H34B . 0.9800 ?
C34 H34C . 0.9800 ?
C35 H35A . 0.9800 ?
C35 H35B . 0.9800 ?
C35 H35C . 0.9800 ?
O36 H36A . 0.8400 ?
C37 H37A . 0.9800 ?
C37 H37B . 0.9800 ?
C37 H37C . 0.9800 ?
C38 H38A . 0.9800 ?
C38 H38B . 0.9800 ?
C38 H38C . 0.9800 ?

loop_
_geom_hbond_atom_site_label_D
_geom_hbond_atom_site_label_H
_geom_hbond_atom_site_label_A
_geom_hbond_site_symmetry_A
_geom_hbond_distance_DH
_geom_hbond_distance_HA
_geom_hbond_distance_DA
_geom_hbond_angle_DHA
N13 H13A O16 4_566 0.88 2.13 2.971(2) 160
N13 H13B O32 1_655 0.88 2.49 2.896(3) 109
O16 H16A O32 4_665 0.84 1.91 2.631(2) 143
N33 H33B O12 1_555 0.88 2.29 2.861(3) 123
N33 H33A O36 4_566 0.88 2.53 3.281(3) 143
O36 H36A O12 4_565 0.84 1.91 2.727(2) 165

loop_
_geom_torsion_atom_site_label_1
_geom_torsion_atom_site_label_2
_geom_torsion_atom_site_label_3
_geom_torsion_atom_site_label_4
_geom_torsion_site_symmetry_1
_geom_torsion_site_symmetry_2
_geom_torsion_site_symmetry_3
_geom_torsion_site_symmetry_4
_geom_torsion
_geom_torsion_publ_flag
C9 O1 C2 C3 . . . . -43.88(14) ?
C9 O1 C2 C14 . . . . -164.37(10) ?
C9 O1 C2 C11 . . . . 78.31(14) ?
O1 C2 C3 C4 . . . . 60.30(13) ?
C14 C2 C3 C4 . . . . 176.82(11) ?
C11 C2 C3 C4 . . . . -62.14(14) ?
C2 C3 C4 C10 . . . . -44.86(15) ?
C10 C5 C6 O16 . . . . -178.75(10) ?
C15 C5 C6 O16 . . . . 0.21(17) ?
C10 C5 C6 C7 . . . . 0.03(18) ?
C15 C5 C6 C7 . . . . 178.99(11) ?
O16 C6 C7 C8 . . . . 178.19(11) ?
C5 C6 C7 C8 . . . . -0.53(18) ?
O16 C6 C7 C17 . . . . -1.37(18) ?
C5 C6 C7 C17 . . . . 179.92(12) ?
C6 C7 C8 C9 . . . . 1.86(17) ?
C17 C7 C8 C9 . . . . -178.58(11) ?
C6 C7 C8 C18 . . . . -177.76(11) ?
C17 C7 C8 C18 . . . . 1.80(18) ?
C2 O1 C9 C8 . . . . -167.53(10) ?
C2 O1 C9 C10 . . . . 12.70(16) ?
C7 C8 C9 O1 . . . . 177.40(10) ?
C18 C8 C9 O1 . . . . -2.97(16) ?
C7 C8 C9 C10 . . . . -2.83(18) ?
C18 C8 C9 C10 . . . . 176.80(11) ?
O1 C9 C10 C5 . . . . -177.91(10) ?
C8 C9 C10 C5 . . . . 2.34(18) ?
O1 C9 C10 C4 . . . . 2.66(17) ?
C8 C9 C10 C4 . . . . -177.10(11) ?
C6 C5 C10 C9 . . . . -0.90(17) ?
C15 C5 C10 C9 . . . . -179.86(11) ?
C6 C5 C10 C4 . . . . 178.53(11) ?
C15 C5 C10 C4 . . . . -0.43(18) ?
C3 C4 C10 C9 . . . . 14.64(16) ?
C3 C4 C10 C5 . . . . -164.78(11) ?
O1 C2 C11 O12 . . . . -171.35(11) ?
C3 C2 C11 O12 . . . . -48.97(16) ?
C14 C2 C11 O12 . . . . 73.68(15) ?
O1 C2 C11 N13 . . . . 10.66(15) ?
C3 C2 C11 N13 . . . . 133.04(13) ?
C14 C2 C11 N13 . . . . -104.31(13) ?
C29 O21 C22 C23 . . . . -51.64(14) ?
C29 O21 C22 C31 . . . . -169.10(10) ?
C29 O21 C22 C34 . . . . 73.14(14) ?
O21 C22 C23 C24 . . . . 59.96(14) ?
C31 C22 C23 C24 . . . . 175.62(10) ?
C34 C22 C23 C24 . . . . -63.30(15) ?
C22 C23 C24 C30 . . . . -39.37(15) ?
C30 C25 C26 O36 . . . . 177.90(11) ?
C35 C25 C26 O36 . . . . -1.46(17) ?
C30 C25 C26 C27 . . . . -0.36(18) ?
C35 C25 C26 C27 . . . . -179.72(11) ?
O36 C26 C27 C28 . . . . -179.33(11) ?
C25 C26 C27 C28 . . . . -1.15(18) ?
O36 C26 C27 C37 . . . . -0.33(18) ?
C25 C26 C27 C37 . . . . 177.85(12) ?
C26 C27 C28 C29 . . . . 2.41(17) ?
C37 C27 C28 C29 . . . . -176.60(11) ?
C26 C27 C28 C38 . . . . -176.99(11) ?
C37 C27 C28 C38 . . . . 4.00(18) ?
C22 O21 C29 C30 . . . . 22.81(16) ?
C22 O21 C29 C28 . . . . -158.56(11) ?
C27 C28 C29 O21 . . . . 179.10(10) ?
C38 C28 C29 O21 . . . . -1.49(17) ?
C27 C28 C29 C30 . . . . -2.28(18) ?
C38 C28 C29 C30 . . . . 177.13(11) ?
O21 C29 C30 C25 . . . . 179.31(11) ?
C28 C29 C30 C25 . . . . 0.78(18) ?
O21 C29 C30 C24 . . . . -1.47(18) ?
C28 C29 C30 C24 . . . . 179.99(11) ?
C26 C25 C30 C29 . . . . 0.56(18) ?
C35 C25 C30 C29 . . . . 179.91(11) ?
C26 C25 C30 C24 . . . . -178.66(11) ?
C35 C25 C30 C24 . . . . 0.69(18) ?
C23 C24 C30 C29 . . . . 11.06(17) ?
C23 C24 C30 C25 . . . . -169.73(11) ?
O21 C22 C31 O32 . . . . 171.96(11) ?
C23 C22 C31 O32 . . . . 53.99(16) ?
C34 C22 C31 O32 . . . . -69.42(15) ?
O21 C22 C31 N33 . . . . -8.72(16) ?
C23 C22 C31 N33 . . . . -126.69(14) ?
C34 C22 C31 N33 . . . . 109.89(14) ?
